data_4310885
loop_
_publ_author_name
'Thomas A. Scott'
'Besma Abbaoui'
'Hong-Cai Zhou'

_publ_section_title
;
 Crystallographic Evidence for Chromium-Platinum Interaction
;
_journal_name_full 'Inorganic Chemistry'
_journal_page_first 2459
_journal_page_last 2461
_journal_paper_doi 10.1021/ic049968c
_journal_volume 43
_journal_year 2004
_chemical_formula_moiety '[Pt (C6 H11 S N)4] Cl2 . (C2 H6 O) '
_chemical_formula_sum 'C26 H50 Cl2 N4 O Pt S4'
_chemical_formula_weight 828.93
_chemical_melting_point ?
_chemical_name_common none
_chemical_name_systematic
; 

 [Pt(Htc)4]Cl2,ethanol

;
_space_group_IT_number 14
_symmetry_cell_setting monoclinic
_symmetry_space_group_name_Hall '-P 2yn'
_symmetry_space_group_name_H-M 'P 1 21/n 1'
_atom_sites_solution_hydrogens geom
_atom_sites_solution_primary direct
_atom_sites_solution_secondary difmap
_audit_creation_method SHELXL-97
_cell_angle_alpha 90.00
_cell_angle_beta 90.8940(10)
_cell_angle_gamma 90.00
_cell_formula_units_Z 2
_cell_length_a 12.6502(7)
_cell_length_b 9.1502(5)
_cell_length_c 14.8714(8)
_cell_measurement_reflns_used 9242
_cell_measurement_temperature 273(2)
_cell_measurement_theta_max 28.26
_cell_measurement_theta_min 2.62
_cell_volume 1721.18(16)
_computing_cell_refinement 'Bruker SMART'
_computing_data_collection 'Bruker SMART'
_computing_data_reduction 'Bruker SAINT'
_computing_molecular_graphics 'Bruker SHELXTL'
_computing_publication_material 'Bruker SHELXTL'
_computing_structure_refinement 'SHELXL-97 (Sheldrick, 1997)'
_computing_structure_solution 'SHELXS-97 (Sheldrick, 1990)'
_diffrn_ambient_temperature 273(2)
_diffrn_measured_fraction_theta_full 0.999
_diffrn_measured_fraction_theta_max 0.999
_diffrn_measurement_device_type 'CCD area detector'
_diffrn_measurement_method 'phi and omega scans'
_diffrn_radiation_monochromator graphite
_diffrn_radiation_source 'fine-focus sealed tube'
_diffrn_radiation_type MoK\a
_diffrn_radiation_wavelength 0.71073
_diffrn_reflns_av_R_equivalents 0.0369
_diffrn_reflns_av_sigmaI/netI 0.0264
_diffrn_reflns_limit_h_max 15
_diffrn_reflns_limit_h_min -15
_diffrn_reflns_limit_k_max 10
_diffrn_reflns_limit_k_min -10
_diffrn_reflns_limit_l_max 17
_diffrn_reflns_limit_l_min -17
_diffrn_reflns_number 17618
_diffrn_reflns_theta_full 25.00
_diffrn_reflns_theta_max 25.00
_diffrn_reflns_theta_min 2.61
_diffrn_standards_decay_% 0
_exptl_absorpt_coefficient_mu 4.500
_exptl_absorpt_correction_T_max 0.64
_exptl_absorpt_correction_T_min 0.22
_exptl_absorpt_correction_type SADABS
_exptl_crystal_colour colorless
_exptl_crystal_density_diffrn 1.599
_exptl_crystal_density_meas 0
_exptl_crystal_density_method 'not measured'
_exptl_crystal_description needle
_exptl_crystal_F_000 836
_exptl_crystal_size_max 0.36
_exptl_crystal_size_mid 0.11
_exptl_crystal_size_min 0.10
_refine_diff_density_max 1.081
_refine_diff_density_min -0.514
_refine_diff_density_rms 0.094
_refine_ls_extinction_method none
_refine_ls_goodness_of_fit_ref 1.091
_refine_ls_hydrogen_treatment mixed
_refine_ls_matrix_type full
_refine_ls_number_parameters 266
_refine_ls_number_reflns 3022
_refine_ls_number_restraints 0
_refine_ls_restrained_S_all 1.091
_refine_ls_R_factor_all 0.0357
_refine_ls_R_factor_gt 0.0274
_refine_ls_shift/su_max 0.025
_refine_ls_shift/su_mean 0.002
_refine_ls_structure_factor_coef Fsqd
_refine_ls_weighting_details 'calc w=1/[\s^2^(Fo^2^)+(0.0406P)^2^+0.0000P] where P=(Fo^2^+2Fc^2^)/3'
_refine_ls_weighting_scheme calc
_refine_ls_wR_factor_gt 0.0646
_refine_ls_wR_factor_ref 0.0681
_reflns_number_gt 2549
_reflns_number_total 3022
_reflns_threshold_expression >2sigma(I)
_cod_data_source_file ic049968csi20040106_085328_1.cif
_cod_data_source_block compound_1
_cod_depositor_comments
;
The following automatic conversions were performed:
'_symmetry_cell_setting' value 'Monoclinic' changed to 'monoclinic'
according to '/home/adriana/struct/CIF-dictionaries/cif_core.dic'
dictionary named 'cif_core.dic' version 2.4.1 from 2010-06-29.

Automatic conversion script
Id: cif_fix_enum 1555 2011-01-17 13:19:09Z saulius 

The following automatic conversions were performed:

'_chemical_melting_point' value 'not measured' was changed to '?' -
the value is undefined or not given.

Automatic conversion script
Id: cif_fix_values 1569 2011-02-09 13:29:24Z adriana 
;
_cod_database_code 4310885

loop_
_symmetry_equiv_pos_as_xyz
'x, y, z'
'-x+1/2, y+1/2, -z+1/2'
'-x, -y, -z'
'x-1/2, -y-1/2, z-1/2'

loop_
_atom_site_label
_atom_site_type_symbol
_atom_site_fract_x
_atom_site_fract_y
_atom_site_fract_z
_atom_site_U_iso_or_equiv
_atom_site_adp_type
_atom_site_occupancy
_atom_site_symmetry_multiplicity
_atom_site_calc_flag
_atom_site_refinement_flags
_atom_site_disorder_assembly
_atom_site_disorder_group
Pt1 Pt 1.0000 1.0000 0.0000 0.03262(9) Uani 1 2 d S . .
Cl1 Cl 1.20359(9) 1.25911(13) -0.04085(9) 0.0583(3) Uani 1 1 d . . .
S1 S 1.15802(8) 0.87842(12) 0.02926(7) 0.0440(3) Uani 1 1 d . . .
S2 S 1.02467(8) 1.11173(13) 0.13759(7) 0.0446(3) Uani 1 1 d . . .
O1S O 1.4311(11) 1.1527(17) 0.0163(17) 0.265(12) Uani 0.50 1 d P . .
N1 N 1.0347(3) 0.6622(4) 0.0830(2) 0.0446(9) Uani 1 1 d . . .
N2 N 0.8519(3) 0.9742(4) 0.1903(3) 0.0481(10) Uani 1 1 d . . .
C1S C 1.4527(10) 1.0323(13) -0.0151(10) 0.146(4) Uani 1 1 d . . .
C11 C 1.1298(3) 0.7125(4) 0.0740(2) 0.0361(9) Uani 1 1 d . . .
C12 C 1.2219(4) 0.6243(6) 0.1080(3) 0.0490(11) Uani 1 1 d . . .
C13 C 1.2209(4) 0.6028(7) 0.2091(4) 0.0590(14) Uani 1 1 d . . .
C14 C 1.1480(5) 0.4822(7) 0.2425(5) 0.0667(16) Uani 1 1 d . . .
C15 C 1.0320(5) 0.5106(6) 0.2212(5) 0.0643(15) Uani 1 1 d . . .
C16 C 1.0076(5) 0.5203(5) 0.1224(4) 0.0596(15) Uani 1 1 d . . .
C21 C 0.9308(3) 1.0589(5) 0.2109(3) 0.0397(9) Uani 1 1 d . . .
C22 C 0.9468(5) 1.1085(6) 0.3058(3) 0.0523(12) Uani 1 1 d . . .
C23 C 0.9740(6) 0.9795(7) 0.3682(4) 0.0677(16) Uani 1 1 d . . .
C24 C 0.8775(6) 0.8981(8) 0.3992(4) 0.0768(18) Uani 1 1 d . . .
C25 C 0.8129(5) 0.8245(7) 0.3250(4) 0.0721(17) Uani 1 1 d . . .
C26 C 0.7698(4) 0.9281(7) 0.2535(4) 0.0645(15) Uani 1 1 d . . .
H22B H 1.007(3) 1.182(5) 0.308(3) 0.051(13) Uiso 1 1 d . . .
H15B H 1.011(4) 0.600(6) 0.247(3) 0.048(13) Uiso 1 1 d . . .
H23A H 1.006(5) 1.026(5) 0.423(5) 0.077(19) Uiso 1 1 d . . .
H1N H 0.983(3) 0.716(5) 0.066(3) 0.044(12) Uiso 1 1 d . . .
H26B H 0.742(7) 1.015(6) 0.284(6) 0.10(3) Uiso 1 1 d . . .
H15A H 0.980(5) 0.421(8) 0.242(4) 0.11(2) Uiso 1 1 d . . .
H22A H 0.884(5) 1.150(7) 0.321(4) 0.09(2) Uiso 1 1 d . . .
H14A H 1.170(5) 0.383(9) 0.220(5) 0.13(3) Uiso 1 1 d . . .
H16A H 0.931(6) 0.513(5) 0.114(5) 0.08(2) Uiso 1 1 d . . .
H13A H 1.287(4) 0.579(5) 0.234(3) 0.060(13) Uiso 1 1 d . . .
H12A H 1.281(3) 0.671(5) 0.098(3) 0.048(13) Uiso 1 1 d . . .
H26A H 0.717(4) 0.892(6) 0.213(3) 0.065(15) Uiso 1 1 d . . .
H13B H 1.217(3) 0.531(5) 0.079(3) 0.031(11) Uiso 1 1 d . . .
H24B H 0.901(4) 0.828(5) 0.440(3) 0.062(15) Uiso 1 1 d . . .
H25B H 0.856(4) 0.747(6) 0.292(3) 0.069(15) Uiso 1 1 d . . .
H16B H 1.054(4) 0.441(7) 0.089(4) 0.075(17) Uiso 1 1 d . . .
H14B H 1.158(6) 0.480(5) 0.311(5) 0.09(2) Uiso 1 1 d . . .
H24A H 0.829(5) 0.967(6) 0.434(4) 0.075(19) Uiso 1 1 d . . .
H23B H 1.028(4) 0.906(6) 0.340(3) 0.074(16) Uiso 1 1 d . . .
H25A H 0.750(4) 0.784(5) 0.347(3) 0.061(14) Uiso 1 1 d . . .
H13B H 1.208(4) 0.697(6) 0.238(3) 0.054(14) Uiso 1 1 d . . .
H2N H 0.848(4) 0.929(6) 0.130(4) 0.067(15) Uiso 1 1 d . . .

loop_
_atom_site_aniso_label
_atom_site_aniso_U_11
_atom_site_aniso_U_22
_atom_site_aniso_U_33
_atom_site_aniso_U_23
_atom_site_aniso_U_13
_atom_site_aniso_U_12
Pt1 0.03559(14) 0.03386(14) 0.02842(13) 0.00566(9) 0.00121(8) -0.00245(9)
Cl1 0.0462(6) 0.0575(7) 0.0711(8) -0.0019(6) -0.0039(5) -0.0061(6)
S1 0.0378(6) 0.0460(6) 0.0483(6) 0.0126(5) 0.0022(4) -0.0001(5)
S2 0.0490(6) 0.0510(6) 0.0337(5) -0.0021(5) 0.0028(4) -0.0129(5)
O1S 0.103(11) 0.128(12) 0.56(4) -0.028(17) -0.117(15) 0.018(9)
N1 0.043(2) 0.043(2) 0.047(2) 0.0122(17) -0.0077(17) 0.0008(18)
N2 0.051(2) 0.050(2) 0.044(2) 0.0001(18) 0.0082(19) -0.0061(17)
C1S 0.123(9) 0.127(9) 0.188(12) -0.024(7) 0.008(8) 0.042(7)
C11 0.038(2) 0.040(2) 0.031(2) 0.0018(17) -0.0011(16) 0.0032(18)
C12 0.042(3) 0.047(3) 0.057(3) 0.001(2) 0.002(2) 0.009(2)
C13 0.055(3) 0.067(4) 0.054(3) 0.013(3) -0.019(2) 0.006(3)
C14 0.073(4) 0.069(4) 0.057(4) 0.023(3) -0.007(3) 0.005(3)
C15 0.067(4) 0.056(4) 0.070(4) 0.023(3) 0.006(3) 0.001(3)
C16 0.057(3) 0.040(3) 0.081(4) 0.022(3) -0.013(3) -0.008(2)
C21 0.042(2) 0.037(2) 0.040(2) 0.002(2) 0.0032(19) 0.002(2)
C22 0.067(3) 0.052(3) 0.039(3) -0.009(2) 0.011(2) -0.008(3)
C23 0.088(5) 0.076(4) 0.039(3) 0.009(3) 0.000(3) 0.003(3)
C24 0.109(5) 0.074(4) 0.048(3) 0.019(3) 0.022(3) 0.003(4)
C25 0.085(4) 0.063(4) 0.069(4) 0.012(3) 0.031(3) -0.011(3)
C26 0.056(3) 0.078(4) 0.060(3) 0.006(3) 0.021(3) -0.013(3)

loop_
_atom_type_symbol
_atom_type_description
_atom_type_scat_dispersion_real
_atom_type_scat_dispersion_imag
_atom_type_scat_source
C C 0.0033 0.0016 'International Tables Vol C Tables 4.2.6.8 and 6.1.1.4'
H H 0.0000 0.0000 'International Tables Vol C Tables 4.2.6.8 and 6.1.1.4'
N N 0.0061 0.0033 'International Tables Vol C Tables 4.2.6.8 and 6.1.1.4'
O O 0.0106 0.0060 'International Tables Vol C Tables 4.2.6.8 and 6.1.1.4'
S S 0.1246 0.1234 'International Tables Vol C Tables 4.2.6.8 and 6.1.1.4'
Cl Cl 0.1484 0.1585 'International Tables Vol C Tables 4.2.6.8 and 6.1.1.4'
Pt Pt -1.7033 8.3905 'International Tables Vol C Tables 4.2.6.8 and 6.1.1.4'

loop_
_geom_angle_atom_site_label_1
_geom_angle_atom_site_label_2
_geom_angle_atom_site_label_3
_geom_angle
_geom_angle_site_symmetry_1
_geom_angle_site_symmetry_3
_geom_angle_publ_flag
S2 Pt1 S2 180.0 . 3_775 ?
S2 Pt1 S1 86.67(4) . . ?
S2 Pt1 S1 93.33(4) 3_775 . ?
S2 Pt1 S1 93.33(4) . 3_775 ?
S2 Pt1 S1 86.67(4) 3_775 3_775 ?
S1 Pt1 S1 180.0 . 3_775 ?
C11 S1 Pt1 108.44(14) . . ?
C21 S2 Pt1 111.00(16) . . ?
C11 N1 C16 125.2(4) . . ?
C21 N2 C26 124.7(5) . . ?
O1S C1S C1S 116.7(18) . 3_875 ?
N1 C11 C12 119.5(4) . . ?
N1 C11 S1 123.9(3) . . ?
C12 C11 S1 116.5(3) . . ?
C11 C12 C13 112.7(4) . . ?
C12 C13 C14 115.6(5) . . ?
C15 C14 C13 113.3(5) . . ?
C16 C15 C14 113.4(6) . . ?
N1 C16 C15 113.5(5) . . ?
N2 C21 C22 119.8(4) . . ?
N2 C21 S2 124.3(3) . . ?
C22 C21 S2 115.9(3) . . ?
C21 C22 C23 111.3(4) . . ?
C24 C23 C22 112.9(6) . . ?
C23 C24 C25 115.2(5) . . ?
C26 C25 C24 114.5(5) . . ?
N2 C26 C25 112.1(5) . . ?

loop_
_geom_bond_atom_site_label_1
_geom_bond_atom_site_label_2
_geom_bond_distance
_geom_bond_site_symmetry_2
_geom_bond_publ_flag
Pt1 S2 2.3043(10) . ?
Pt1 S2 2.3043(10) 3_775 ?
Pt1 S1 2.3229(10) . ?
Pt1 S1 2.3229(10) 3_775 ?
S1 C11 1.698(4) . ?
S2 C21 1.694(4) . ?
O1S C1S 1.229(18) . ?
N1 C11 1.298(5) . ?
N1 C16 1.467(6) . ?
N2 C21 1.297(6) . ?
N2 C26 1.473(6) . ?
C1S C1S 1.40(2) 3_875 ?
C11 C12 1.498(6) . ?
C12 C13 1.516(7) . ?
C13 C14 1.527(8) . ?
C14 C15 1.520(10) . ?
C15 C16 1.500(9) . ?
C21 C22 1.493(6) . ?
C22 C23 1.537(8) . ?
C23 C24 1.508(9) . ?
C24 C25 1.520(9) . ?
C25 C26 1.519(8) . ?
